data_4106505
loop_
_publ_author_name
'Seungwoo Hong'
'Yong-Min Lee'
'Kyung-Bin Cho'
'Karuppasamy Sundaravel'
'Jaeheung Cho'
'Myoung Jin Kim'
'Woonsup Shin'
'Wonwoo Nam'

_publ_section_title
;
 Ligand Topology Effect on the Reactivity of a Mononuclear Nonheme
 Iron(IV)-Oxo Complex in Oxygenation Reactions
;
_journal_name_full 'Journal of the American Chemical Society'
_journal_page_first 11876
_journal_page_last 11879
_journal_paper_doi 10.1021/ja204008u
_journal_volume 133
_journal_year 2011
_chemical_formula_sum 'C30 H34 Cl2 Fe N6 O8'
_chemical_formula_weight 733.38
_chemical_name_systematic
; 
 ? 
;
_space_group_IT_number 33
_symmetry_cell_setting orthorhombic
_symmetry_space_group_name_Hall 'P 2c -2n'
_symmetry_space_group_name_H-M 'P n a 21'
_atom_sites_solution_hydrogens geom
_atom_sites_solution_primary direct
_atom_sites_solution_secondary difmap
_audit_creation_method SHELXL-97
_cell_angle_alpha 90.00
_cell_angle_beta 90.00
_cell_angle_gamma 90.00
_cell_formula_units_Z 4
_cell_length_a 16.260(3)
_cell_length_b 14.869(3)
_cell_length_c 13.469(3)
_cell_measurement_reflns_used 2938
_cell_measurement_temperature 273(2)
_cell_measurement_theta_max 22.56
_cell_measurement_theta_min 2.39
_cell_volume 3256.4(11)
_computing_cell_refinement 'Bruker SMART'
_computing_data_collection 'Bruker SMART'
_computing_data_reduction 'Bruker SAINT'
_computing_molecular_graphics 'Bruker SHELXTL'
_computing_publication_material 'Bruker SHELXTL'
_computing_structure_refinement 'SHELXL-97 (Sheldrick, 1997)'
_computing_structure_solution 'SHELXS-97 (Sheldrick, 1990)'
_diffrn_ambient_temperature 273(2)
_diffrn_measured_fraction_theta_full 1.000
_diffrn_measured_fraction_theta_max 1.000
_diffrn_measurement_device_type 'CCD area detector'
_diffrn_measurement_method 'phi and omega scans'
_diffrn_radiation_monochromator graphite
_diffrn_radiation_source 'fine-focus sealed tube'
_diffrn_radiation_type MoK\a
_diffrn_radiation_wavelength 0.71073
_diffrn_reflns_av_R_equivalents 0.0722
_diffrn_reflns_av_sigmaI/netI 0.1082
_diffrn_reflns_limit_h_max 14
_diffrn_reflns_limit_h_min -20
_diffrn_reflns_limit_k_max 18
_diffrn_reflns_limit_k_min -18
_diffrn_reflns_limit_l_max 15
_diffrn_reflns_limit_l_min -16
_diffrn_reflns_number 17537
_diffrn_reflns_theta_full 26.00
_diffrn_reflns_theta_max 26.00
_diffrn_reflns_theta_min 1.86
_exptl_absorpt_coefficient_mu 0.687
_exptl_absorpt_correction_type none
_exptl_crystal_colour Yellow
_exptl_crystal_density_diffrn 1.496
_exptl_crystal_description Plate
_exptl_crystal_F_000 1520
_exptl_crystal_size_max 0.3
_exptl_crystal_size_mid 0.3
_exptl_crystal_size_min 0.1
_refine_diff_density_max 0.265
_refine_diff_density_min -0.253
_refine_diff_density_rms 0.049
_refine_ls_abs_structure_details 'Flack H D (1983), Acta Cryst. A39, 876-881'
_refine_ls_abs_structure_Flack -0.002(17)
_refine_ls_extinction_method none
_refine_ls_goodness_of_fit_ref 0.814
_refine_ls_hydrogen_treatment constr
_refine_ls_matrix_type full
_refine_ls_number_parameters 437
_refine_ls_number_reflns 6110
_refine_ls_number_restraints 1
_refine_ls_restrained_S_all 0.814
_refine_ls_R_factor_all 0.0799
_refine_ls_R_factor_gt 0.0414
_refine_ls_shift/su_max 0.001
_refine_ls_shift/su_mean 0.000
_refine_ls_structure_factor_coef Fsqd
_refine_ls_weighting_details 'calc w=1/[\s^2^(Fo^2^)+(0.0318P)^2^+0.0000P] where P=(Fo^2^+2Fc^2^)/3'
_refine_ls_weighting_scheme calc
_refine_ls_wR_factor_gt 0.0775
_refine_ls_wR_factor_ref 0.0839
_reflns_number_gt 3678
_reflns_number_total 6110
_reflns_threshold_expression >2sigma(I)
_cod_data_source_file ja204008u_si_002.cif
_cod_data_source_block CCDC_822917
_cod_original_cell_volume 3256.4(10)
_cod_database_code 4106505

loop_
_symmetry_equiv_pos_as_xyz
'x, y, z'
'-x, -y, z+1/2'
'x+1/2, -y+1/2, z'
'-x+1/2, y+1/2, z+1/2'

loop_
_atom_site_label
_atom_site_type_symbol
_atom_site_fract_x
_atom_site_fract_y
_atom_site_fract_z
_atom_site_U_iso_or_equiv
_atom_site_adp_type
_atom_site_occupancy
_atom_site_symmetry_multiplicity
_atom_site_calc_flag
_atom_site_refinement_flags
Fe1 Fe 0.77982(3) 0.87807(3) 0.92267(5) 0.03212(15) Uani 1 1 d .
Cl2 Cl 0.49543(7) 0.88508(7) 0.67896(9) 0.0436(3) Uani 1 1 d .
N1 N 0.8642(2) 0.7800(2) 0.9728(3) 0.0352(9) Uani 1 1 d .
N6 N 0.7151(3) 0.8695(2) 1.0584(3) 0.0491(11) Uani 1 1 d .
N5 N 0.8538(3) 0.9834(2) 0.9775(3) 0.0444(11) Uani 1 1 d .
N3 N 0.82664(19) 0.90734(19) 0.7762(2) 0.0271(8) Uani 1 1 d .
N4 N 0.6938(2) 0.9740(2) 0.8715(2) 0.0336(9) Uani 1 1 d .
C22 C 0.6958(3) 1.1137(3) 0.7776(3) 0.0354(11) Uani 1 1 d .
C16 C 0.7811(3) 0.8462(2) 0.7048(3) 0.0317(10) Uani 1 1 d .
H16 H 0.7258 0.8714 0.6966 0.038 Uiso 1 1 calc R
C23 C 0.6203(3) 1.1374(3) 0.8217(4) 0.0453(12) Uani 1 1 d .
H23 H 0.5952 1.1916 0.8053 0.054 Uiso 1 1 calc R
C11 C 0.7707(3) 0.7529(3) 0.7470(3) 0.0320(10) Uani 1 1 d .
H11 H 0.8261 0.7279 0.7543 0.038 Uiso 1 1 calc R
N2 N 0.7336(2) 0.7557(2) 0.8511(2) 0.0318(8) Uani 1 1 d .
C4 C 0.8768(3) 0.6194(3) 1.0097(3) 0.0369(11) Uani 1 1 d .
C18 C 0.8032(3) 0.9990(3) 0.7552(3) 0.0311(11) Uani 1 1 d .
C8 C 0.7654(2) 0.6788(3) 0.9058(3) 0.0324(11) Uani 1 1 d .
C15 C 0.8199(3) 0.8425(3) 0.6016(3) 0.0353(11) Uani 1 1 d .
H15A H 0.8232 0.9028 0.5746 0.042 Uiso 1 1 calc R
H15B H 0.8753 0.8189 0.6069 0.042 Uiso 1 1 calc R
C14 C 0.7703(3) 0.7837(3) 0.5319(3) 0.0457(13) Uani 1 1 d .
H14A H 0.7154 0.8082 0.5242 0.055 Uiso 1 1 calc R
H14B H 0.7962 0.7823 0.4671 0.055 Uiso 1 1 calc R
C28 C 0.9462(3) 1.1166(3) 1.0232(4) 0.0591(15) Uani 1 1 d .
H28A H 1.0028 1.0989 1.0172 0.089 Uiso 1 1 calc R
H28B H 0.9353 1.1345 1.0904 0.089 Uiso 1 1 calc R
H28C H 0.9354 1.1661 0.9794 0.089 Uiso 1 1 calc R
C19 C 0.8442(3) 1.0565(3) 0.6928(3) 0.0416(12) Uani 1 1 d .
H19 H 0.8939 1.0390 0.6647 0.050 Uiso 1 1 calc R
C25 C 0.6241(3) 1.0001(3) 0.9108(3) 0.0412(11) Uani 1 1 d .
H25 H 0.5995 0.9622 0.9570 0.049 Uiso 1 1 calc R
C9 C 0.8365(3) 0.6931(3) 0.9614(3) 0.0305(10) Uani 1 1 d .
C12 C 0.7258(3) 0.6923(3) 0.6756(3) 0.0394(11) Uani 1 1 d .
H12A H 0.6694 0.7126 0.6695 0.047 Uiso 1 1 calc R
H12B H 0.7250 0.6317 0.7022 0.047 Uiso 1 1 calc R
C10 C 0.6419(3) 0.7601(3) 0.8519(3) 0.0447(12) Uani 1 1 d .
H10A H 0.6198 0.7050 0.8259 0.067 Uiso 1 1 calc R
H10B H 0.6239 0.8096 0.8115 0.067 Uiso 1 1 calc R
H10C H 0.6229 0.7686 0.9187 0.067 Uiso 1 1 calc R
C7 C 0.7323(3) 0.5938(3) 0.9002(3) 0.0459(13) Uani 1 1 d .
H7 H 0.6840 0.5843 0.8647 0.055 Uiso 1 1 calc R
C29 C 0.6884(3) 0.8803(3) 1.1367(4) 0.0551(15) Uani 1 1 d .
C13 C 0.7653(3) 0.6908(3) 0.5731(3) 0.0418(12) Uani 1 1 d .
H13A H 0.8201 0.6653 0.5777 0.050 Uiso 1 1 calc R
H13B H 0.7330 0.6531 0.5290 0.050 Uiso 1 1 calc R
C3 C 0.9477(3) 0.6375(3) 1.0640(4) 0.0470(13) Uani 1 1 d .
H3 H 0.9766 0.5909 1.0939 0.056 Uiso 1 1 calc R
C1 C 0.9298(3) 0.7936(3) 1.0266(4) 0.0476(13) Uani 1 1 d .
H1 H 0.9482 0.8523 1.0348 0.057 Uiso 1 1 calc R
C24 C 0.5838(3) 1.0813(3) 0.8881(3) 0.0444(12) Uani 1 1 d .
H24 H 0.5339 1.0960 0.9176 0.053 Uiso 1 1 calc R
C27 C 0.8943(3) 1.0423(3) 0.9974(3) 0.0425(12) Uani 1 1 d .
C26 C 0.7292(3) 1.0298(3) 0.8009(3) 0.0329(10) Uani 1 1 d .
C21 C 0.7390(3) 1.1703(3) 0.7098(3) 0.0439(12) Uani 1 1 d .
H21 H 0.7176 1.2262 0.6924 0.053 Uiso 1 1 calc R
C5 C 0.8418(3) 0.5340(3) 0.9995(3) 0.0479(13) Uani 1 1 d .
H5 H 0.8674 0.4848 1.0288 0.057 Uiso 1 1 calc R
C17 C 0.9171(3) 0.8928(3) 0.7743(3) 0.0407(11) Uani 1 1 d .
H17A H 0.9380 0.9077 0.7097 0.061 Uiso 1 1 calc R
H17B H 0.9289 0.8309 0.7887 0.061 Uiso 1 1 calc R
H17C H 0.9427 0.9304 0.8232 0.061 Uiso 1 1 calc R
C20 C 0.8112(3) 1.1422(3) 0.6710(4) 0.0453(12) Uani 1 1 d .
H20 H 0.8400 1.1803 0.6287 0.054 Uiso 1 1 calc R
C2 C 0.9743(3) 0.7234(3) 1.0730(4) 0.0521(14) Uani 1 1 d .
H2 H 1.0215 0.7362 1.1094 0.063 Uiso 1 1 calc R
C6 C 0.7712(3) 0.5217(3) 0.9476(3) 0.0529(14) Uani 1 1 d .
H6 H 0.7483 0.4644 0.9435 0.063 Uiso 1 1 calc R
Cl1 Cl 0.92048(8) 0.91445(9) 0.28299(10) 0.0541(3) Uani 1 1 d .
O5 O 0.57393(19) 0.9244(2) 0.6918(3) 0.0607(10) Uani 1 1 d .
O1 O 0.9287(2) 0.9669(2) 0.3699(3) 0.0749(11) Uani 1 1 d .
O8 O 0.4426(2) 0.9460(2) 0.6276(3) 0.0644(10) Uani 1 1 d .
O2 O 0.9839(2) 0.8466(3) 0.2837(3) 0.0906(13) Uani 1 1 d .
O3 O 0.8430(2) 0.8718(2) 0.2784(3) 0.0912(14) Uani 1 1 d .
O7 O 0.5013(3) 0.8059(2) 0.6262(4) 0.1134(17) Uani 1 1 d .
O6 O 0.4618(2) 0.8637(3) 0.7730(3) 0.0994(15) Uani 1 1 d .
O4 O 0.9444(9) 0.9606(12) 0.1920(10) 0.065(4) Uani 0.50 1 d P
O4* O 0.9142(12) 0.9825(13) 0.2168(13) 0.131(9) Uani 0.50 1 d P
C30 C 0.6538(3) 0.8904(4) 1.2349(4) 0.0689(16) Uani 1 1 d .
H30A H 0.6296 0.9490 1.2411 0.103 Uiso 1 1 calc R
H30B H 0.6965 0.8836 1.2836 0.103 Uiso 1 1 calc R
H30C H 0.6124 0.8454 1.2453 0.103 Uiso 1 1 calc R

loop_
_atom_site_aniso_label
_atom_site_aniso_U_11
_atom_site_aniso_U_22
_atom_site_aniso_U_33
_atom_site_aniso_U_23
_atom_site_aniso_U_13
_atom_site_aniso_U_12
Fe1 0.0342(3) 0.0260(3) 0.0362(3) 0.0004(3) -0.0063(3) 0.0037(3)
Cl2 0.0382(7) 0.0365(6) 0.0563(8) 0.0080(7) -0.0117(6) -0.0039(6)
N1 0.030(2) 0.035(2) 0.041(2) -0.0028(17) -0.0047(18) 0.0030(18)
N6 0.066(3) 0.036(2) 0.045(3) 0.007(2) -0.022(2) 0.005(2)
N5 0.053(3) 0.033(2) 0.048(3) -0.0040(19) -0.006(2) 0.005(2)
N3 0.025(2) 0.0215(17) 0.035(2) -0.0003(16) -0.0030(16) -0.0002(15)
N4 0.039(2) 0.032(2) 0.030(2) 0.0001(16) -0.0042(18) -0.0037(18)
C22 0.039(3) 0.033(3) 0.034(3) -0.002(2) -0.007(2) -0.001(2)
C16 0.036(3) 0.027(2) 0.031(3) -0.0017(19) -0.002(2) -0.002(2)
C23 0.048(3) 0.039(3) 0.049(3) -0.003(2) -0.009(3) 0.007(2)
C11 0.034(3) 0.028(2) 0.034(3) 0.0004(19) 0.003(2) -0.002(2)
N2 0.026(2) 0.036(2) 0.034(2) 0.0082(16) -0.0004(16) -0.0030(17)
C4 0.046(3) 0.036(3) 0.029(3) 0.001(2) 0.005(2) 0.005(3)
C18 0.033(3) 0.026(2) 0.035(3) 0.0039(19) 0.002(2) -0.004(2)
C8 0.039(3) 0.027(2) 0.031(3) 0.006(2) -0.001(2) -0.003(2)
C15 0.049(3) 0.022(2) 0.035(3) 0.001(2) -0.001(2) -0.005(2)
C14 0.061(4) 0.045(3) 0.031(3) -0.006(2) -0.001(2) -0.003(3)
C28 0.052(4) 0.058(3) 0.067(4) -0.025(3) -0.003(3) -0.012(3)
C19 0.045(3) 0.033(3) 0.046(3) -0.005(2) 0.001(2) -0.003(2)
C25 0.041(3) 0.048(3) 0.035(3) 0.000(2) 0.005(3) 0.003(2)
C9 0.037(3) 0.029(2) 0.025(2) -0.0002(19) 0.005(2) 0.002(2)
C12 0.049(3) 0.029(2) 0.040(3) 0.001(2) 0.001(2) -0.009(2)
C10 0.034(3) 0.045(3) 0.055(3) -0.002(2) 0.001(2) 0.000(2)
C7 0.053(3) 0.047(3) 0.038(4) 0.010(2) -0.001(2) -0.012(2)
C29 0.073(4) 0.037(3) 0.055(4) 0.011(3) -0.025(3) 0.006(3)
C13 0.049(3) 0.036(3) 0.040(3) -0.002(2) -0.005(2) -0.005(2)
C3 0.048(4) 0.047(3) 0.046(3) -0.003(2) -0.005(3) 0.020(3)
C1 0.046(3) 0.036(3) 0.060(3) -0.013(2) -0.016(3) 0.009(3)
C24 0.047(3) 0.044(3) 0.042(3) 0.004(2) 0.003(2) 0.008(3)
C27 0.048(3) 0.036(3) 0.043(3) -0.001(2) -0.002(2) 0.010(3)
C26 0.041(3) 0.025(2) 0.033(3) -0.001(2) -0.009(2) -0.004(2)
C21 0.061(4) 0.026(3) 0.044(3) 0.006(2) -0.010(3) -0.004(2)
C5 0.070(4) 0.040(3) 0.033(3) 0.012(2) 0.004(3) 0.011(3)
C17 0.039(3) 0.042(3) 0.041(3) -0.005(2) -0.005(2) -0.001(2)
C20 0.049(3) 0.031(3) 0.056(3) 0.008(2) 0.005(3) -0.009(2)
C2 0.039(3) 0.056(3) 0.061(4) -0.001(3) -0.009(3) 0.011(3)
C6 0.074(4) 0.038(3) 0.046(4) 0.009(2) 0.005(3) -0.012(3)
Cl1 0.0573(9) 0.0515(8) 0.0536(9) 0.0083(7) -0.0101(7) -0.0180(7)
O5 0.037(2) 0.074(2) 0.071(2) 0.0269(19) -0.0196(18) -0.0177(18)
O1 0.076(3) 0.077(2) 0.071(3) -0.024(2) -0.019(2) 0.013(2)
O8 0.064(3) 0.049(2) 0.080(3) 0.0089(19) -0.031(2) 0.0048(18)
O2 0.073(3) 0.086(3) 0.114(4) -0.032(3) 0.003(2) 0.009(2)
O3 0.058(3) 0.079(3) 0.137(4) 0.006(3) -0.009(3) -0.033(2)
O7 0.108(4) 0.053(2) 0.179(5) -0.051(3) -0.043(3) 0.024(3)
O6 0.062(3) 0.161(4) 0.076(3) 0.060(3) 0.005(2) -0.023(3)
O4 0.070(7) 0.093(9) 0.033(6) 0.011(5) -0.006(5) -0.052(7)
O4* 0.21(2) 0.107(11) 0.078(12) 0.068(10) -0.019(10) -0.019(11)
C30 0.071(4) 0.079(4) 0.056(4) -0.003(3) -0.007(3) 0.019(3)

loop_
_atom_type_symbol
_atom_type_description
_atom_type_scat_dispersion_real
_atom_type_scat_dispersion_imag
_atom_type_scat_source
C C 0.0033 0.0016 'International Tables Vol C Tables 4.2.6.8 and 6.1.1.4'
H H 0.0000 0.0000 'International Tables Vol C Tables 4.2.6.8 and 6.1.1.4'
N N 0.0061 0.0033 'International Tables Vol C Tables 4.2.6.8 and 6.1.1.4'
O O 0.0106 0.0060 'International Tables Vol C Tables 4.2.6.8 and 6.1.1.4'
Cl Cl 0.1484 0.1585 'International Tables Vol C Tables 4.2.6.8 and 6.1.1.4'
Fe Fe 0.3463 0.8444 'International Tables Vol C Tables 4.2.6.8 and 6.1.1.4'

loop_
_geom_angle_atom_site_label_1
_geom_angle_atom_site_label_2
_geom_angle_atom_site_label_3
_geom_angle
N5 Fe1 N1 91.77(14)
N5 Fe1 N6 91.50(15)
N1 Fe1 N6 90.32(14)
N5 Fe1 N4 89.42(13)
N1 Fe1 N4 178.81(14)
N6 Fe1 N4 89.58(14)
N5 Fe1 N3 88.22(13)
N1 Fe1 N3 101.66(12)
N6 Fe1 N3 168.02(13)
N4 Fe1 N3 78.44(13)
N5 Fe1 N2 165.10(13)
N1 Fe1 N2 77.89(13)
N6 Fe1 N2 99.17(14)
N4 Fe1 N2 100.95(13)
N3 Fe1 N2 83.48(12)
O7 Cl2 O5 110.7(3)
O7 Cl2 O6 107.2(3)
O5 Cl2 O6 109.4(2)
O7 Cl2 O8 109.6(2)
O5 Cl2 O8 109.9(2)
O6 Cl2 O8 110.1(2)
C1 N1 C9 118.3(4)
C1 N1 Fe1 127.0(3)
C9 N1 Fe1 113.6(3)
C29 N6 Fe1 166.3(4)
C27 N5 Fe1 173.2(4)
C18 N3 C17 113.3(3)
C18 N3 C16 108.2(3)
C17 N3 C16 112.6(3)
C18 N3 Fe1 106.0(2)
C17 N3 Fe1 109.6(2)
C16 N3 Fe1 106.6(2)
C25 N4 C26 117.3(4)
C25 N4 Fe1 129.9(3)
C26 N4 Fe1 110.6(3)
C26 C22 C23 117.9(4)
C26 C22 C21 118.7(4)
C23 C22 C21 123.4(4)
C11 C16 N3 111.5(3)
C11 C16 C15 110.8(3)
N3 C16 C15 113.4(3)
C11 C16 H16 106.9
N3 C16 H16 106.9
C15 C16 H16 106.9
C24 C23 C22 120.3(4)
C24 C23 H23 119.9
C22 C23 H23 119.9
C12 C11 C16 111.3(3)
C12 C11 N2 114.3(3)
C16 C11 N2 111.4(3)
C12 C11 H11 106.4
C16 C11 H11 106.4
N2 C11 H11 106.4
C8 N2 C10 112.7(3)
C8 N2 C11 107.6(3)
C10 N2 C11 113.7(3)
C8 N2 Fe1 107.9(2)
C10 N2 Fe1 107.7(2)
C11 N2 Fe1 106.9(2)
C3 C4 C5 124.4(4)
C3 C4 C9 118.0(4)
C5 C4 C9 117.6(4)
C19 C18 C26 118.3(4)
C19 C18 N3 125.5(4)
C26 C18 N3 116.2(3)
C7 C8 C9 119.6(4)
C7 C8 N2 123.7(4)
C9 C8 N2 116.5(3)
C14 C15 C16 111.4(4)
C14 C15 H15A 109.3
C16 C15 H15A 109.3
C14 C15 H15B 109.3
C16 C15 H15B 109.3
H15A C15 H15B 108.0
C13 C14 C15 109.4(4)
C13 C14 H14A 109.8
C15 C14 H14A 109.8
C13 C14 H14B 109.8
C15 C14 H14B 109.8
H14A C14 H14B 108.2
C27 C28 H28A 109.5
C27 C28 H28B 109.5
H28A C28 H28B 109.5
C27 C28 H28C 109.5
H28A C28 H28C 109.5
H28B C28 H28C 109.5
C18 C19 C20 120.3(4)
C18 C19 H19 119.8
C20 C19 H19 119.8
N4 C25 C24 124.7(4)
N4 C25 H25 117.6
C24 C25 H25 117.6
N1 C9 C8 118.3(4)
N1 C9 C4 121.2(4)
C8 C9 C4 120.4(4)
C11 C12 C13 112.6(4)
C11 C12 H12A 109.1
C13 C12 H12A 109.1
C11 C12 H12B 109.1
C13 C12 H12B 109.1
H12A C12 H12B 107.8
N2 C10 H10A 109.5
N2 C10 H10B 109.5
H10A C10 H10B 109.5
N2 C10 H10C 109.5
H10A C10 H10C 109.5
H10B C10 H10C 109.5
C8 C7 C6 120.2(5)
C8 C7 H7 119.9
C6 C7 H7 119.9
N6 C29 C30 177.9(6)
C14 C13 C12 110.3(4)
C14 C13 H13A 109.6
C12 C13 H13A 109.6
C14 C13 H13B 109.6
C12 C13 H13B 109.6
H13A C13 H13B 108.1
C2 C3 C4 119.6(5)
C2 C3 H3 120.2
C4 C3 H3 120.2
N1 C1 C2 123.4(4)
N1 C1 H1 118.3
C2 C1 H1 118.3
C23 C24 C25 117.8(4)
C23 C24 H24 121.1
C25 C24 H24 121.1
N5 C27 C28 179.5(6)
N4 C26 C22 121.8(4)
N4 C26 C18 117.0(3)
C22 C26 C18 121.2(4)
C20 C21 C22 119.5(4)
C20 C21 H21 120.3
C22 C21 H21 120.3
C6 C5 C4 121.2(4)
C6 C5 H5 119.4
C4 C5 H5 119.4
N3 C17 H17A 109.5
N3 C17 H17B 109.5
H17A C17 H17B 109.5
N3 C17 H17C 109.5
H17A C17 H17C 109.5
H17B C17 H17C 109.5
C21 C20 C19 121.9(4)
C21 C20 H20 119.1
C19 C20 H20 119.1
C3 C2 C1 119.4(5)
C3 C2 H2 120.3
C1 C2 H2 120.3
C5 C6 C7 120.9(5)
C5 C6 H6 119.6
C7 C6 H6 119.6
O4* Cl1 O3 103.9(9)
O4* Cl1 O1 98.1(8)
O3 Cl1 O1 111.7(2)
O4* Cl1 O2 125.5(8)
O3 Cl1 O2 108.9(2)
O1 Cl1 O2 108.2(2)
O4* Cl1 O4 27.5(12)
O3 Cl1 O4 114.4(6)
O1 Cl1 O4 114.3(6)
O2 Cl1 O4 98.3(7)
O4* O4 Cl1 68(2)
O4 O4* Cl1 85(3)
C29 C30 H30A 109.5
C29 C30 H30B 109.5
H30A C30 H30B 109.5
C29 C30 H30C 109.5
H30A C30 H30C 109.5
H30B C30 H30C 109.5

loop_
_geom_bond_atom_site_label_1
_geom_bond_atom_site_label_2
_geom_bond_distance
Fe1 N5 2.108(4)
Fe1 N1 2.112(3)
Fe1 N6 2.114(5)
Fe1 N4 2.114(3)
Fe1 N3 2.159(3)
Fe1 N2 2.192(3)
Cl2 O7 1.378(4)
Cl2 O5 1.415(3)
Cl2 O6 1.416(4)
Cl2 O8 1.427(3)
N1 C1 1.306(5)
N1 C9 1.377(5)
N6 C29 1.152(6)
N5 C27 1.129(5)
N3 C18 1.444(5)
N3 C17 1.487(5)
N3 C16 1.517(5)
N4 C25 1.309(5)
N4 C26 1.387(5)
C22 C26 1.396(5)
C22 C23 1.409(6)
C22 C21 1.427(6)
C16 C11 1.509(5)
C16 C15 1.527(5)
C16 H16 0.9800
C23 C24 1.359(6)
C23 H23 0.9300
C11 C12 1.506(5)
C11 N2 1.527(5)
C11 H11 0.9800
N2 C8 1.456(5)
N2 C10 1.493(5)
C4 C3 1.392(6)
C4 C5 1.398(6)
C4 C9 1.433(5)
C18 C19 1.371(5)
C18 C26 1.427(5)
C8 C7 1.375(5)
C8 C9 1.394(5)
C15 C14 1.515(6)
C15 H15A 0.9700
C15 H15B 0.9700
C14 C13 1.491(5)
C14 H14A 0.9700
C14 H14B 0.9700
C28 C27 1.433(7)
C28 H28A 0.9600
C28 H28B 0.9600
C28 H28C 0.9600
C19 C20 1.414(6)
C19 H19 0.9300
C25 C24 1.407(5)
C25 H25 0.9300
C12 C13 1.522(6)
C12 H12A 0.9700
C12 H12B 0.9700
C10 H10A 0.9600
C10 H10B 0.9600
C10 H10C 0.9600
C7 C6 1.400(6)
C7 H7 0.9300
C29 C30 1.445(8)
C13 H13A 0.9700
C13 H13B 0.9700
C3 C2 1.355(6)
C3 H3 0.9300
C1 C2 1.415(6)
C1 H1 0.9300
C24 H24 0.9300
C21 C20 1.351(6)
C21 H21 0.9300
C5 C6 1.356(6)
C5 H5 0.9300
C17 H17A 0.9600
C17 H17B 0.9600
C17 H17C 0.9600
C20 H20 0.9300
C2 H2 0.9300
C6 H6 0.9300
Cl1 O4* 1.352(18)
Cl1 O3 1.412(3)
Cl1 O1 1.412(3)
Cl1 O2 1.443(4)
Cl1 O4 1.457(15)
O4 O4* 0.68(3)
C30 H30A 0.9600
C30 H30B 0.9600
C30 H30C 0.9600

loop_
_geom_torsion_atom_site_label_1
_geom_torsion_atom_site_label_2
_geom_torsion_atom_site_label_3
_geom_torsion_atom_site_label_4
_geom_torsion
N5 Fe1 N1 C1 6.3(4)
N6 Fe1 N1 C1 -85.2(4)
N4 Fe1 N1 C1 -171(7)
N3 Fe1 N1 C1 94.9(4)
N2 Fe1 N1 C1 175.5(4)
N5 Fe1 N1 C9 173.7(3)
N6 Fe1 N1 C9 82.1(3)
N4 Fe1 N1 C9 -3(7)
N3 Fe1 N1 C9 -97.8(3)
N2 Fe1 N1 C9 -17.2(3)
N5 Fe1 N6 C29 8.6(17)
N1 Fe1 N6 C29 100.4(17)
N4 Fe1 N6 C29 -80.8(17)
N3 Fe1 N6 C29 -79.9(19)
N2 Fe1 N6 C29 178.2(17)
N1 Fe1 N5 C27 115(3)
N6 Fe1 N5 C27 -155(3)
N4 Fe1 N5 C27 -65(3)
N3 Fe1 N5 C27 13(3)
N2 Fe1 N5 C27 69(3)
N5 Fe1 N3 C18 -60.4(2)
N1 Fe1 N3 C18 -151.9(2)
N6 Fe1 N3 C18 28.4(8)
N4 Fe1 N3 C18 29.3(2)
N2 Fe1 N3 C18 132.0(2)
N5 Fe1 N3 C17 62.2(2)
N1 Fe1 N3 C17 -29.3(2)
N6 Fe1 N3 C17 151.0(6)
N4 Fe1 N3 C17 151.9(2)
N2 Fe1 N3 C17 -105.4(2)
N5 Fe1 N3 C16 -175.6(2)
N1 Fe1 N3 C16 92.9(2)
N6 Fe1 N3 C16 -86.8(7)
N4 Fe1 N3 C16 -85.8(2)
N2 Fe1 N3 C16 16.8(2)
N5 Fe1 N4 C25 -100.4(4)
N1 Fe1 N4 C25 76(7)
N6 Fe1 N4 C25 -8.9(4)
N3 Fe1 N4 C25 171.3(4)
N2 Fe1 N4 C25 90.3(4)
N5 Fe1 N4 C26 62.1(3)
N1 Fe1 N4 C26 -121(7)
N6 Fe1 N4 C26 153.6(3)
N3 Fe1 N4 C26 -26.2(3)
N2 Fe1 N4 C26 -107.1(3)
C18 N3 C16 C11 -154.6(3)
C17 N3 C16 C11 79.4(4)
Fe1 N3 C16 C11 -40.9(4)
C18 N3 C16 C15 79.5(4)
C17 N3 C16 C15 -46.5(4)
Fe1 N3 C16 C15 -166.8(3)
C26 C22 C23 C24 2.9(7)
C21 C22 C23 C24 -177.9(4)
N3 C16 C11 C12 -179.7(3)
C15 C16 C11 C12 -52.3(5)
N3 C16 C11 N2 51.5(4)
C15 C16 C11 N2 178.8(3)
C12 C11 N2 C8 83.4(4)
C16 C11 N2 C8 -149.3(3)
C12 C11 N2 C10 -42.1(5)
C16 C11 N2 C10 85.1(4)
C12 C11 N2 Fe1 -160.8(3)
C16 C11 N2 Fe1 -33.6(4)
N5 Fe1 N2 C8 67.6(6)
N1 Fe1 N2 C8 20.7(2)
N6 Fe1 N2 C8 -67.6(3)
N4 Fe1 N2 C8 -159.0(2)
N3 Fe1 N2 C8 124.2(3)
N5 Fe1 N2 C10 -170.5(5)
N1 Fe1 N2 C10 142.6(3)
N6 Fe1 N2 C10 54.3(3)
N4 Fe1 N2 C10 -37.1(3)
N3 Fe1 N2 C10 -113.9(3)
N5 Fe1 N2 C11 -47.9(6)
N1 Fe1 N2 C11 -94.8(3)
N6 Fe1 N2 C11 176.8(2)
N4 Fe1 N2 C11 85.5(3)
N3 Fe1 N2 C11 8.6(2)
C17 N3 C18 C19 32.6(5)
C16 N3 C18 C19 -93.0(5)
Fe1 N3 C18 C19 152.9(4)
C17 N3 C18 C26 -150.0(4)
C16 N3 C18 C26 84.3(4)
Fe1 N3 C18 C26 -29.8(4)
C10 N2 C8 C7 42.7(5)
C11 N2 C8 C7 -83.5(5)
Fe1 N2 C8 C7 161.4(3)
C10 N2 C8 C9 -141.5(4)
C11 N2 C8 C9 92.3(4)
Fe1 N2 C8 C9 -22.8(4)
C11 C16 C15 C14 56.0(5)
N3 C16 C15 C14 -177.7(3)
C16 C15 C14 C13 -59.3(5)
C26 C18 C19 C20 -3.1(6)
N3 C18 C19 C20 174.2(4)
C26 N4 C25 C24 -1.5(6)
Fe1 N4 C25 C24 160.1(3)
C1 N1 C9 C8 178.6(4)
Fe1 N1 C9 C8 10.0(5)
C1 N1 C9 C4 2.0(6)
Fe1 N1 C9 C4 -166.6(3)
C7 C8 C9 N1 -174.5(4)
N2 C8 C9 N1 9.6(5)
C7 C8 C9 C4 2.1(6)
N2 C8 C9 C4 -173.8(3)
C3 C4 C9 N1 -3.6(6)
C5 C4 C9 N1 176.0(4)
C3 C4 C9 C8 179.9(4)
C5 C4 C9 C8 -0.5(6)
C16 C11 C12 C13 53.3(5)
N2 C11 C12 C13 -179.4(4)
C9 C8 C7 C6 -1.8(6)
N2 C8 C7 C6 173.8(4)
Fe1 N6 C29 C30 -164(14)
C15 C14 C13 C12 58.6(5)
C11 C12 C13 C14 -56.7(5)
C5 C4 C3 C2 -176.9(5)
C9 C4 C3 C2 2.7(7)
C9 N1 C1 C2 0.6(7)
Fe1 N1 C1 C2 167.4(4)
C22 C23 C24 C25 0.2(7)
N4 C25 C24 C23 -0.9(7)
Fe1 N5 C27 C28 -134(79)
C25 N4 C26 C22 4.9(6)
Fe1 N4 C26 C22 -160.1(3)
C25 N4 C26 C18 -177.3(4)
Fe1 N4 C26 C18 17.7(4)
C23 C22 C26 N4 -5.6(6)
C21 C22 C26 N4 175.3(4)
C23 C22 C26 C18 176.6(4)
C21 C22 C26 C18 -2.5(6)
C19 C18 C26 N4 -173.4(4)
N3 C18 C26 N4 9.1(5)
C19 C18 C26 C22 4.5(6)
N3 C18 C26 C22 -173.0(4)
C26 C22 C21 C20 -0.9(6)
C23 C22 C21 C20 180.0(4)
C3 C4 C5 C6 178.1(5)
C9 C4 C5 C6 -1.4(7)
C22 C21 C20 C19 2.3(7)
C18 C19 C20 C21 -0.3(7)
C4 C3 C2 C1 -0.3(8)
N1 C1 C2 C3 -1.5(8)
C4 C5 C6 C7 1.8(7)
C8 C7 C6 C5 -0.2(7)
O3 Cl1 O4 O4* 73(3)
O1 Cl1 O4 O4* -58(3)
O2 Cl1 O4 O4* -172(3)
O3 Cl1 O4* O4 -116(3)
O1 Cl1 O4* O4 129(3)
O2 Cl1 O4* O4 9(3)
